data_2228125
loop_
_publ_author_name
'Wu, Hao'
'Xie, Min-Hao'
'Zou, Pei'
'Liu, Ya-Ling'
'He, Yong-Jun'

_publ_section_title
;
 2-Chloroethyl 4-nitrobenzoate
;
_journal_coeditor_code XU5038
_journal_issue 11
_journal_name_full 'Acta Crystallographica Section E'
_journal_page_first o2708
_journal_paper_doi 10.1107/S1600536810038742
_journal_volume 66
_journal_year 2010
_chemical_formula_iupac 'C9 H8 Cl N O4'
_chemical_formula_moiety 'C9 H8 Cl N O4'
_chemical_formula_sum 'C9 H8 Cl N O4'
_chemical_formula_weight 229.61
_chemical_name_systematic
;
2-Chloroethyl 4-nitrobenzoate
;
_space_group_IT_number 14
_symmetry_cell_setting monoclinic
_symmetry_space_group_name_Hall '-P 2yn'
_symmetry_space_group_name_H-M 'P 1 21/n 1'
_atom_sites_solution_hydrogens geom
_atom_sites_solution_primary direct
_atom_sites_solution_secondary difmap
_audit_creation_method SHELXL-97
_cell_angle_alpha 90.00
_cell_angle_beta 90.441(3)
_cell_angle_gamma 90.00
_cell_formula_units_Z 8
_cell_length_a 4.9404(10)
_cell_length_b 21.618(5)
_cell_length_c 18.325(4)
_cell_measurement_reflns_used 5688
_cell_measurement_temperature 103(2)
_cell_measurement_theta_max 27.49
_cell_measurement_theta_min 3.04
_cell_volume 1957.1(7)
_computing_cell_refinement 'RAPID-AUTO (Rigaku, 2004)'
_computing_data_collection 'RAPID-AUTO (Rigaku, 2004)'
_computing_data_reduction 'RAPID-AUTO (Rigaku, 2004)'
_computing_molecular_graphics 'SHELXTL (Sheldrick, 2008)'
_computing_publication_material 'SHELXTL (Sheldrick, 2008)'
_computing_structure_refinement 'SHELXTL (Sheldrick, 2008)'
_computing_structure_solution 'SHELXTL (Sheldrick, 2008)'
_diffrn_ambient_temperature 103(2)
_diffrn_measured_fraction_theta_full 0.994
_diffrn_measured_fraction_theta_max 0.994
_diffrn_measurement_device_type 'Rigaku SPIDER'
_diffrn_measurement_method \w
_diffrn_radiation_monochromator graphite
_diffrn_radiation_source 'Rotating Anode'
_diffrn_radiation_type MoK\a
_diffrn_radiation_wavelength 0.71073
_diffrn_reflns_av_R_equivalents 0.0326
_diffrn_reflns_av_sigmaI/netI 0.0290
_diffrn_reflns_limit_h_max 6
_diffrn_reflns_limit_h_min -6
_diffrn_reflns_limit_k_max 28
_diffrn_reflns_limit_k_min -28
_diffrn_reflns_limit_l_max 20
_diffrn_reflns_limit_l_min -23
_diffrn_reflns_number 18618
_diffrn_reflns_theta_full 27.47
_diffrn_reflns_theta_max 27.47
_diffrn_reflns_theta_min 3.04
_diffrn_standards_decay_% 0
_diffrn_standards_interval_count 0
_diffrn_standards_interval_time 0
_diffrn_standards_number 0
_exptl_absorpt_coefficient_mu 0.383
_exptl_absorpt_correction_T_max 0.9274
_exptl_absorpt_correction_T_min 0.8620
_exptl_absorpt_correction_type multi-scan
_exptl_absorpt_process_details '(ABSCOR; Higashi, 1995)'
_exptl_crystal_colour Colorless
_exptl_crystal_density_diffrn 1.559
_exptl_crystal_density_method 'not measured'
_exptl_crystal_description Prism
_exptl_crystal_F_000 944
_exptl_crystal_size_max 0.40
_exptl_crystal_size_mid 0.20
_exptl_crystal_size_min 0.20
_refine_diff_density_max 0.338
_refine_diff_density_min -0.233
_refine_ls_extinction_method none
_refine_ls_goodness_of_fit_ref 0.998
_refine_ls_hydrogen_treatment constr
_refine_ls_matrix_type full
_refine_ls_number_parameters 271
_refine_ls_number_reflns 4466
_refine_ls_number_restraints 0
_refine_ls_restrained_S_all 0.998
_refine_ls_R_factor_all 0.0453
_refine_ls_R_factor_gt 0.0342
_refine_ls_shift/su_max 0.001
_refine_ls_shift/su_mean 0.000
_refine_ls_structure_factor_coef Fsqd
_refine_ls_weighting_details 'calc w=1/[\s^2^(Fo^2^)+(0.0441P)^2^+0.6800P] where P=(Fo^2^+2Fc^2^)/3'
_refine_ls_weighting_scheme calc
_refine_ls_wR_factor_gt 0.0789
_refine_ls_wR_factor_ref 0.0840
_reflns_number_gt 3781
_reflns_number_total 4466
_reflns_threshold_expression I>2sigma(I)
_cod_data_source_file xu5038.cif
_cod_data_source_block I
_cod_original_cell_volume 1957.0(7)
_cod_original_sg_symbol_H-M 'P 21/n'
_cod_database_code 2228125
_cod_database_fobs_code 2228125

loop_
_symmetry_equiv_pos_as_xyz
'x, y, z'
'-x+1/2, y+1/2, -z+1/2'
'-x, -y, -z'
'x-1/2, -y-1/2, z-1/2'

loop_
_atom_site_type_symbol
_atom_site_label
_atom_site_fract_x
_atom_site_fract_y
_atom_site_fract_z
_atom_site_U_iso_or_equiv
_atom_site_adp_type
_atom_site_calc_flag
_atom_site_refinement_flags
_atom_site_occupancy
_atom_site_disorder_assembly
_atom_site_disorder_group
Cl Cl1 0.58062(8) 0.615621(18) 0.60156(2) 0.02137(10) Uani d . 1 . .
O O1 0.5719(2) 0.70861(5) 0.72719(6) 0.0201(2) Uani d . 1 . .
O O2 0.4652(2) 0.80061(5) 0.77677(6) 0.0230(3) Uani d . 1 . .
O O3 1.4451(3) 0.74075(6) 1.03965(7) 0.0288(3) Uani d . 1 . .
O O4 1.5555(2) 0.65746(6) 0.98123(7) 0.0274(3) Uani d . 1 . .
N N1 1.4158(3) 0.70367(6) 0.98970(8) 0.0203(3) Uani d . 1 . .
C C1 0.8669(3) 0.78260(7) 0.88589(9) 0.0169(3) Uani d . 1 . .
H H1 0.7699 0.8205 0.8865 0.020 Uiso calc R 1 . .
C C2 1.0633(3) 0.77121(7) 0.93827(9) 0.0176(3) Uani d . 1 . .
H H2 1.1025 0.8007 0.9752 0.021 Uiso calc R 1 . .
C C3 1.2012(3) 0.71558(7) 0.93535(8) 0.0163(3) Uani d . 1 . .
C C4 1.1480(3) 0.67097(7) 0.88291(9) 0.0169(3) Uani d . 1 . .
H H4 1.2455 0.6331 0.8825 0.020 Uiso calc R 1 . .
C C5 0.9499(3) 0.68282(7) 0.83117(8) 0.0163(3) Uani d . 1 . .
H H5 0.9090 0.6528 0.7949 0.020 Uiso calc R 1 . .
C C6 0.8102(3) 0.73879(7) 0.83215(8) 0.0143(3) Uani d . 1 . .
C C7 0.5974(3) 0.75381(7) 0.77687(8) 0.0155(3) Uani d . 1 . .
C C8 0.3759(3) 0.71808(7) 0.66929(9) 0.0193(3) Uani d . 1 . .
H H8A 0.4555 0.7434 0.6299 0.023 Uiso calc R 1 . .
H H8B 0.2148 0.7399 0.6882 0.023 Uiso calc R 1 . .
C C9 0.2977(3) 0.65561(7) 0.64066(9) 0.0183(3) Uani d . 1 . .
H H9A 0.1541 0.6605 0.6031 0.022 Uiso calc R 1 . .
H H9B 0.2231 0.6305 0.6810 0.022 Uiso calc R 1 . .
Cl Cl1' 0.09925(8) 0.578510(18) 0.46926(2) 0.02083(10) Uani d . 1 . .
O O1' 0.0719(2) 0.53366(5) 0.30930(6) 0.0170(2) Uani d . 1 . .
O O2' -0.0224(2) 0.45272(5) 0.23673(6) 0.0203(2) Uani d . 1 . .
O O3' 0.9692(2) 0.56670(5) 0.00593(7) 0.0249(3) Uani d . 1 . .
O O4' 1.0593(2) 0.63815(6) 0.08520(6) 0.0243(3) Uani d . 1 . .
N N1' 0.9309(3) 0.59294(6) 0.06415(7) 0.0176(3) Uani d . 1 . .
C C1' 0.3955(3) 0.49087(7) 0.13991(8) 0.0158(3) Uani d . 1 . .
H H1' 0.3083 0.4527 0.1291 0.019 Uiso calc R 1 . .
C C2' 0.5964(3) 0.51288(7) 0.09445(9) 0.0165(3) Uani d . 1 . .
H H2' 0.6497 0.4903 0.0525 0.020 Uiso calc R 1 . .
C C3' 0.7174(3) 0.56882(7) 0.11200(8) 0.0150(3) Uani d . 1 . .
C C4' 0.6481(3) 0.60310(7) 0.17254(9) 0.0170(3) Uani d . 1 . .
H H4' 0.7366 0.6411 0.1831 0.020 Uiso calc R 1 . .
C C5' 0.4468(3) 0.58079(7) 0.21743(8) 0.0160(3) Uani d . 1 . .
H H5' 0.3941 0.6037 0.2592 0.019 Uiso calc R 1 . .
C C6' 0.3209(3) 0.52453(7) 0.20138(8) 0.0139(3) Uani d . 1 . .
C C7' 0.1063(3) 0.49883(7) 0.24947(8) 0.0149(3) Uani d . 1 . .
C C8' -0.1343(3) 0.51265(7) 0.35872(8) 0.0168(3) Uani d . 1 . .
H H8'1 -0.0718 0.4753 0.3852 0.020 Uiso calc R 1 . .
H H8'2 -0.3017 0.5022 0.3314 0.020 Uiso calc R 1 . .
C C9' -0.1878(3) 0.56394(8) 0.41134(9) 0.0211(3) Uani d . 1 . .
H H9'1 -0.3454 0.5530 0.4418 0.025 Uiso calc R 1 . .
H H9'2 -0.2334 0.6020 0.3839 0.025 Uiso calc R 1 . .

loop_
_atom_site_aniso_label
_atom_site_aniso_U_11
_atom_site_aniso_U_22
_atom_site_aniso_U_33
_atom_site_aniso_U_12
_atom_site_aniso_U_13
_atom_site_aniso_U_23
Cl1 0.01863(19) 0.0242(2) 0.0213(2) -0.00012(15) 0.00069(15) -0.00381(16)
O1 0.0238(6) 0.0183(5) 0.0182(6) 0.0036(5) -0.0087(5) -0.0042(4)
O2 0.0287(6) 0.0174(5) 0.0228(6) 0.0070(5) -0.0078(5) -0.0007(5)
O3 0.0304(7) 0.0329(7) 0.0229(7) -0.0062(5) -0.0103(6) 0.0002(5)
O4 0.0203(6) 0.0359(7) 0.0259(7) 0.0089(5) 0.0000(5) 0.0089(5)
N1 0.0156(6) 0.0272(7) 0.0182(7) -0.0039(6) -0.0011(5) 0.0071(6)
C1 0.0191(8) 0.0141(7) 0.0174(8) 0.0020(6) 0.0006(6) -0.0007(6)
C2 0.0209(8) 0.0178(7) 0.0142(8) -0.0020(6) 0.0001(6) -0.0011(6)
C3 0.0131(7) 0.0215(7) 0.0144(7) -0.0020(6) -0.0004(6) 0.0050(6)
C4 0.0165(7) 0.0150(7) 0.0191(8) 0.0026(6) 0.0021(6) 0.0020(6)
C5 0.0199(8) 0.0142(7) 0.0148(7) -0.0005(6) 0.0013(6) -0.0012(6)
C6 0.0157(7) 0.0146(7) 0.0127(7) -0.0006(6) 0.0015(6) 0.0016(6)
C7 0.0179(7) 0.0155(7) 0.0131(7) -0.0016(6) 0.0009(6) 0.0005(6)
C8 0.0217(8) 0.0192(7) 0.0168(8) 0.0010(6) -0.0071(6) -0.0008(6)
C9 0.0152(7) 0.0209(7) 0.0189(8) -0.0011(6) 0.0006(6) -0.0018(6)
Cl1' 0.0243(2) 0.02306(19) 0.01513(19) -0.00621(15) 0.00131(15) -0.00093(15)
O1' 0.0212(6) 0.0176(5) 0.0123(5) -0.0048(4) 0.0038(4) -0.0015(4)
O2' 0.0235(6) 0.0157(5) 0.0216(6) -0.0044(5) 0.0024(5) -0.0019(5)
O3' 0.0313(7) 0.0233(6) 0.0203(6) 0.0061(5) 0.0107(5) 0.0013(5)
O4' 0.0200(6) 0.0302(6) 0.0225(6) -0.0072(5) -0.0001(5) 0.0030(5)
N1' 0.0154(6) 0.0206(7) 0.0167(7) 0.0054(5) 0.0004(5) 0.0052(5)
C1' 0.0183(7) 0.0139(7) 0.0153(8) 0.0010(6) -0.0024(6) -0.0015(6)
C2' 0.0184(7) 0.0178(7) 0.0134(7) 0.0047(6) -0.0009(6) -0.0025(6)
C3' 0.0125(7) 0.0181(7) 0.0144(7) 0.0026(6) -0.0001(6) 0.0048(6)
C4' 0.0183(8) 0.0164(7) 0.0164(8) -0.0014(6) -0.0022(6) 0.0002(6)
C5' 0.0195(8) 0.0154(7) 0.0130(7) 0.0000(6) 0.0002(6) -0.0021(6)
C6' 0.0146(7) 0.0145(7) 0.0127(7) 0.0014(6) -0.0021(6) 0.0013(6)
C7' 0.0164(7) 0.0144(7) 0.0138(7) 0.0031(6) -0.0026(6) 0.0006(6)
C8' 0.0170(7) 0.0200(7) 0.0134(8) -0.0038(6) 0.0032(6) 0.0012(6)
C9' 0.0172(8) 0.0261(8) 0.0202(8) 0.0018(6) 0.0014(6) -0.0025(7)

loop_
_atom_type_symbol
_atom_type_description
_atom_type_scat_dispersion_real
_atom_type_scat_dispersion_imag
_atom_type_scat_source
C C 0.0033 0.0016 'International Tables Vol C Tables 4.2.6.8 and 6.1.1.4'
H H 0.0000 0.0000 'International Tables Vol C Tables 4.2.6.8 and 6.1.1.4'
N N 0.0061 0.0033 'International Tables Vol C Tables 4.2.6.8 and 6.1.1.4'
O O 0.0106 0.0060 'International Tables Vol C Tables 4.2.6.8 and 6.1.1.4'
Cl Cl 0.1484 0.1585 'International Tables Vol C Tables 4.2.6.8 and 6.1.1.4'

loop_
_geom_angle_atom_site_label_1
_geom_angle_atom_site_label_2
_geom_angle_atom_site_label_3
_geom_angle_site_symmetry_1
_geom_angle_site_symmetry_3
_geom_angle
_geom_angle_publ_flag
C7 O1 C8 . . 117.01(12) ?
O3 N1 O4 . . 124.40(14) ?
O3 N1 C3 . . 118.16(14) ?
O4 N1 C3 . . 117.44(14) ?
C2 C1 C6 . . 120.41(14) ?
C2 C1 H1 . . 119.8 ?
C6 C1 H1 . . 119.8 ?
C1 C2 C3 . . 118.13(14) ?
C1 C2 H2 . . 120.9 ?
C3 C2 H2 . . 120.9 ?
C2 C3 C4 . . 122.76(14) ?
C2 C3 N1 . . 118.58(14) ?
C4 C3 N1 . . 118.65(14) ?
C5 C4 C3 . . 118.48(14) ?
C5 C4 H4 . . 120.8 ?
C3 C4 H4 . . 120.8 ?
C4 C5 C6 . . 120.04(14) ?
C4 C5 H5 . . 120.0 ?
C6 C5 H5 . . 120.0 ?
C1 C6 C5 . . 120.18(14) ?
C1 C6 C7 . . 118.00(13) ?
C5 C6 C7 . . 121.83(14) ?
O2 C7 O1 . . 124.27(14) ?
O2 C7 C6 . . 124.32(14) ?
O1 C7 C6 . . 111.41(12) ?
O1 C8 C9 . . 107.38(12) ?
O1 C8 H8A . . 110.2 ?
C9 C8 H8A . . 110.2 ?
O1 C8 H8B . . 110.2 ?
C9 C8 H8B . . 110.2 ?
H8A C8 H8B . . 108.5 ?
C8 C9 Cl1 . . 111.97(11) ?
C8 C9 H9A . . 109.2 ?
Cl1 C9 H9A . . 109.2 ?
C8 C9 H9B . . 109.2 ?
Cl1 C9 H9B . . 109.2 ?
H9A C9 H9B . . 107.9 ?
C7' O1' C8' . . 115.53(11) ?
O3' N1' O4' . . 124.11(14) ?
O3' N1' C3' . . 118.11(13) ?
O4' N1' C3' . . 117.79(13) ?
C2' C1' C6' . . 120.14(14) ?
C2' C1' H1' . . 119.9 ?
C6' C1' H1' . . 119.9 ?
C1' C2' C3' . . 118.03(14) ?
C1' C2' H2' . . 121.0 ?
C3' C2' H2' . . 121.0 ?
C4' C3' C2' . . 123.12(14) ?
C4' C3' N1' . . 118.16(13) ?
C2' C3' N1' . . 118.72(14) ?
C3' C4' C5' . . 118.36(14) ?
C3' C4' H4' . . 120.8 ?
C5' C4' H4' . . 120.8 ?
C4' C5' C6' . . 120.00(14) ?
C4' C5' H5' . . 120.0 ?
C6' C5' H5' . . 120.0 ?
C1' C6' C5' . . 120.34(14) ?
C1' C6' C7' . . 118.48(13) ?
C5' C6' C7' . . 121.17(14) ?
O2' C7' O1' . . 123.57(14) ?
O2' C7' C6' . . 124.79(14) ?
O1' C7' C6' . . 111.64(12) ?
O1' C8' C9' . . 107.52(12) ?
O1' C8' H8'1 . . 110.2 ?
C9' C8' H8'1 . . 110.2 ?
O1' C8' H8'2 . . 110.2 ?
C9' C8' H8'2 . . 110.2 ?
H8'1 C8' H8'2 . . 108.5 ?
C8' C9' Cl1' . . 111.67(11) ?
C8' C9' H9'1 . . 109.3 ?
Cl1' C9' H9'1 . . 109.3 ?
C8' C9' H9'2 . . 109.3 ?
Cl1' C9' H9'2 . . 109.3 ?
H9'1 C9' H9'2 . . 107.9 ?

loop_
_geom_bond_atom_site_label_1
_geom_bond_atom_site_label_2
_geom_bond_site_symmetry_2
_geom_bond_distance
_geom_bond_publ_flag
Cl1 C9 . 1.7971(16) ?
O1 C7 . 1.3408(18) ?
O1 C8 . 1.4454(19) ?
O2 C7 . 1.2043(18) ?
O3 N1 . 1.2245(19) ?
O4 N1 . 1.2247(18) ?
N1 C3 . 1.472(2) ?
C1 C2 . 1.382(2) ?
C1 C6 . 1.393(2) ?
C1 H1 . 0.9500 ?
C2 C3 . 1.383(2) ?
C2 H2 . 0.9500 ?
C3 C4 . 1.385(2) ?
C4 C5 . 1.381(2) ?
C4 H4 . 0.9500 ?
C5 C6 . 1.393(2) ?
C5 H5 . 0.9500 ?
C6 C7 . 1.490(2) ?
C8 C9 . 1.498(2) ?
C8 H8A . 0.9900 ?
C8 H8B . 0.9900 ?
C9 H9A . 0.9900 ?
C9 H9B . 0.9900 ?
Cl1' C9' . 1.7927(17) ?
O1' C7' . 1.3419(18) ?
O1' C8' . 1.4416(18) ?
O2' C7' . 1.2041(18) ?
O3' N1' . 1.2243(18) ?
O4' N1' . 1.2258(17) ?
N1' C3' . 1.4725(19) ?
C1' C2' . 1.385(2) ?
C1' C6' . 1.393(2) ?
C1' H1' . 0.9500 ?
C2' C3' . 1.386(2) ?
C2' H2' . 0.9500 ?
C3' C4' . 1.380(2) ?
C4' C5' . 1.382(2) ?
C4' H4' . 0.9500 ?
C5' C6' . 1.396(2) ?
C5' H5' . 0.9500 ?
C6' C7' . 1.491(2) ?
C8' C9' . 1.494(2) ?
C8' H8'1 . 0.9900 ?
C8' H8'2 . 0.9900 ?
C9' H9'1 . 0.9900 ?
C9' H9'2 . 0.9900 ?

loop_
_geom_hbond_atom_site_label_D
_geom_hbond_atom_site_label_H
_geom_hbond_atom_site_label_A
_geom_hbond_site_symmetry_A
_geom_hbond_distance_DH
_geom_hbond_distance_HA
_geom_hbond_distance_DA
_geom_hbond_angle_DHA
_geom_hbond_publ_flag
C1 H1 Cl1' 5_565 0.95 2.79 3.6234(18) 147 yes
C2' H2' O3' 3_765 0.95 2.50 3.318(2) 145 yes
C4' H4' O2 5_564 0.95 2.40 3.223(2) 144 yes
C5 H5 O2' 3_666 0.95 2.42 3.205(2) 140 yes
C5' H5' O1' . 0.95 2.39 2.7112(19) 100 ?
C9 H9B O2' 3_566 0.99 2.55 3.526(2) 167 yes

loop_
_geom_torsion_atom_site_label_1
_geom_torsion_atom_site_label_2
_geom_torsion_atom_site_label_3
_geom_torsion_atom_site_label_4
_geom_torsion_site_symmetry_1
_geom_torsion_site_symmetry_2
_geom_torsion_site_symmetry_3
_geom_torsion_site_symmetry_4
_geom_torsion
_geom_torsion_publ_flag
C6 C1 C2 C3 . . . . 0.3(2) ?
C1 C2 C3 C4 . . . . -0.8(2) ?
C1 C2 C3 N1 . . . . 178.39(13) ?
O3 N1 C3 C2 . . . . 7.2(2) ?
O4 N1 C3 C2 . . . . -171.95(14) ?
O3 N1 C3 C4 . . . . -173.58(14) ?
O4 N1 C3 C4 . . . . 7.3(2) ?
C2 C3 C4 C5 . . . . 0.4(2) ?
N1 C3 C4 C5 . . . . -178.79(13) ?
C3 C4 C5 C6 . . . . 0.5(2) ?
C2 C1 C6 C5 . . . . 0.5(2) ?
C2 C1 C6 C7 . . . . -179.66(14) ?
C4 C5 C6 C1 . . . . -0.9(2) ?
C4 C5 C6 C7 . . . . 179.26(14) ?
C8 O1 C7 O2 . . . . 1.3(2) ?
C8 O1 C7 C6 . . . . -178.60(13) ?
C1 C6 C7 O2 . . . . -2.3(2) ?
C5 C6 C7 O2 . . . . 177.53(15) ?
C1 C6 C7 O1 . . . . 177.65(13) ?
C5 C6 C7 O1 . . . . -2.5(2) ?
C7 O1 C8 C9 . . . . -156.81(13) ?
O1 C8 C9 Cl1 . . . . -62.71(15) ?
C6' C1' C2' C3' . . . . -0.3(2) ?
C1' C2' C3' C4' . . . . 0.4(2) ?
C1' C2' C3' N1' . . . . -179.86(13) ?
O3' N1' C3' C4' . . . . -171.12(13) ?
O4' N1' C3' C4' . . . . 8.8(2) ?
O3' N1' C3' C2' . . . . 9.1(2) ?
O4' N1' C3' C2' . . . . -170.90(13) ?
C2' C3' C4' C5' . . . . -0.6(2) ?
N1' C3' C4' C5' . . . . 179.68(13) ?
C3' C4' C5' C6' . . . . 0.6(2) ?
C2' C1' C6' C5' . . . . 0.4(2) ?
C2' C1' C6' C7' . . . . -179.20(13) ?
C4' C5' C6' C1' . . . . -0.5(2) ?
C4' C5' C6' C7' . . . . 179.00(14) ?
C8' O1' C7' O2' . . . . -0.4(2) ?
C8' O1' C7' C6' . . . . 179.34(12) ?
C1' C6' C7' O2' . . . . -5.3(2) ?
C5' C6' C7' O2' . . . . 175.17(15) ?
C1' C6' C7' O1' . . . . 174.96(13) ?
C5' C6' C7' O1' . . . . -4.60(19) ?
C7' O1' C8' C9' . . . . -166.85(12) ?
O1' C8' C9' Cl1' . . . . -66.44(15) ?
